data_7039050
loop_
_publ_author_name
'Sun, Wen-Bin'
'Yan, Bing'
'Jia, Li-Hui'
'Wang, Bing-Wu'
'Yang, Qian'
'Cheng, Xin'
'Li, Hong-Feng'
'Chen, Peng'
'Wang, Zhe-Ming'
'Gao, Song'

_publ_section_title
;
 Dinuclear dysprosium SMMs bridged by a neutral bipyrimidine ligand: two
 crystal systems that depend on different lattice solvents lead to a
 distinct slow relaxation behaviour.
;
_journal_issue 21
_journal_name_full 'Dalton transactions (Cambridge, England : 2003)'
_journal_page_first 8790
_journal_page_last 8794
_journal_paper_doi 10.1039/c6dt01082b
_journal_volume 45
_journal_year 2016
_chemical_formula_sum 'C102 H75 Dy2 N6 O12'
_chemical_formula_weight 1901.68
_chemical_name_systematic
; 
 ? 
;
_space_group_crystal_system triclinic
_space_group_IT_number 2
_space_group_name_Hall '-P 1'
_space_group_name_H-M_alt 'P -1'
_symmetry_space_group_name_Hall '-P 1'
_symmetry_space_group_name_H-M 'P -1'
_atom_sites_solution_hydrogens geom
_atom_sites_solution_primary direct
_atom_sites_solution_secondary difmap
_audit_creation_method SHELXL-97
_audit_update_record
;
2016-04-15 deposited with the CCDC.
2016-04-19 downloaded from the CCDC.
;
_cell_angle_alpha 63.104(4)
_cell_angle_beta 69.918(4)
_cell_angle_gamma 64.260(4)
_cell_formula_units_Z 1
_cell_length_a 13.3403(5)
_cell_length_b 13.7896(5)
_cell_length_c 15.0024(6)
_cell_measurement_reflns_used 13523
_cell_measurement_temperature 293(2)
_cell_measurement_theta_max 28.4830
_cell_measurement_theta_min 3.0830
_cell_volume 2179.67(17)
_computing_structure_refinement 'SHELXL-97 (Sheldrick, 1997)'
_computing_structure_solution 'SHELXS-97 (Sheldrick, 1990)'
_diffrn_ambient_temperature 293(2)
_diffrn_measured_fraction_theta_full 0.945
_diffrn_measured_fraction_theta_max 0.821
_diffrn_measurement_device_type 'SuperNova, Dual, Cu at zero, Atlas'
_diffrn_radiation_monochromator graphite
_diffrn_radiation_source 'fine-focus sealed tube'
_diffrn_radiation_type MoK\a
_diffrn_radiation_wavelength 0.71073
_diffrn_reflns_av_R_equivalents 0.0331
_diffrn_reflns_av_unetI/netI 0.0448
_diffrn_reflns_limit_h_max 17
_diffrn_reflns_limit_h_min -16
_diffrn_reflns_limit_k_max 16
_diffrn_reflns_limit_k_min -15
_diffrn_reflns_limit_l_max 19
_diffrn_reflns_limit_l_min -18
_diffrn_reflns_number 19672
_diffrn_reflns_theta_full 26.50
_diffrn_reflns_theta_max 28.41
_diffrn_reflns_theta_min 2.84
_exptl_absorpt_coefficient_mu 1.768
_exptl_crystal_density_diffrn 1.449
_exptl_crystal_density_method 'not measured'
_exptl_crystal_description block
_exptl_crystal_F_000 957
_refine_diff_density_max 0.937
_refine_diff_density_min -0.971
_refine_diff_density_rms 0.080
_refine_ls_extinction_method none
_refine_ls_goodness_of_fit_ref 1.012
_refine_ls_hydrogen_treatment mixed
_refine_ls_matrix_type full
_refine_ls_number_parameters 550
_refine_ls_number_reflns 8995
_refine_ls_number_restraints 6
_refine_ls_restrained_S_all 1.012
_refine_ls_R_factor_all 0.0302
_refine_ls_R_factor_gt 0.0255
_refine_ls_shift/su_max 0.002
_refine_ls_shift/su_mean 0.000
_refine_ls_structure_factor_coef Fsqd
_refine_ls_weighting_details 'calc w=1/[\s^2^(Fo^2^)+(0.0210P)^2^+0.8651P] where P=(Fo^2^+2Fc^2^)/3'
_refine_ls_weighting_scheme calc
_refine_ls_wR_factor_gt 0.0556
_refine_ls_wR_factor_ref 0.0590
_reflns_number_gt 8227
_reflns_number_total 8995
_reflns_threshold_expression >2sigma(I)
_cod_data_source_file c6dt01082b2.cif
_cod_data_source_block 1
_cod_depositor_comments 'Adding full bibliography for 7039049--7039050.cif.'
_cod_original_cell_volume 2179.67(14)
_cod_database_code 7039050

loop_
_symmetry_equiv_pos_as_xyz
'x, y, z'
'-x, -y, -z'

loop_
_atom_site_label
_atom_site_type_symbol
_atom_site_fract_x
_atom_site_fract_y
_atom_site_fract_z
_atom_site_U_iso_or_equiv
_atom_site_adp_type
_atom_site_occupancy
_atom_site_symmetry_multiplicity
_atom_site_calc_flag
_atom_site_refinement_flags
Dy1 Dy 0.206872(8) 0.756073(9) 0.114735(8) 0.01786(4) Uani 1 1 d .
O1 O 0.07940(13) 0.67479(15) 0.24426(12) 0.0243(4) Uani 1 1 d .
O2 O 0.34222(13) 0.59959(14) 0.19798(12) 0.0241(4) Uani 1 1 d .
O3 O 0.27123(15) 0.90981(15) 0.04147(13) 0.0298(4) Uani 1 1 d .
O4 O 0.36016(13) 0.71167(15) -0.01062(13) 0.0251(4) Uani 1 1 d .
O5 O 0.14895(13) 0.66698(15) 0.05296(13) 0.0251(4) Uani 1 1 d .
O6 O 0.20584(14) 0.80476(15) 0.24306(13) 0.0271(4) Uani 1 1 d .
N1 N 0.12367(16) 0.90290(17) -0.05034(15) 0.0213(4) Uani 1 1 d .
N2 N 0.01426(16) 0.92346(17) 0.13049(15) 0.0215(4) Uani 1 1 d .
N3 N 0.6681(3) 0.9681(3) -0.5637(3) 0.0748(10) Uani 1 1 d .
C1 C 0.1978(2) 0.9659(3) 0.3835(2) 0.0393(7) Uani 1 1 d .
H1A H 0.2328 1.0187 0.3343 0.047 Uiso 1 1 calc R
C2 C 0.1321(2) 0.8096(3) 0.4333(2) 0.0358(6) Uani 1 1 d .
H2A H 0.1234 0.7560 0.4176 0.043 Uiso 1 1 calc R
C3 C -0.0849(2) 0.6704(3) -0.0198(2) 0.0373(7) Uani 1 1 d .
H3A H -0.1430 0.6835 0.0340 0.045 Uiso 1 1 calc R
C4 C -0.1354(2) 0.6101(3) 0.5211(2) 0.0370(7) Uani 1 1 d .
H4A H -0.1336 0.6325 0.5702 0.044 Uiso 1 1 calc R
C6 C 0.6206(2) 0.3091(2) 0.4221(2) 0.0355(6) Uani 1 1 d .
H6A H 0.6599 0.2590 0.4753 0.043 Uiso 1 1 calc R
C7 C 0.6531(2) 0.2878(2) 0.3329(2) 0.0370(7) Uani 1 1 d .
H7A H 0.7122 0.2213 0.3275 0.044 Uiso 1 1 calc R
C8 C -0.1412(2) 0.5452(2) 0.3740(2) 0.0326(6) Uani 1 1 d .
H8A H -0.1438 0.5230 0.3250 0.039 Uiso 1 1 calc R
C9 C 0.0941(2) 0.8096(3) 0.5318(2) 0.0427(7) Uani 1 1 d .
H9A H 0.0595 0.7568 0.5816 0.051 Uiso 1 1 calc R
C10 C 0.2805(2) 0.9794(2) 0.0691(2) 0.0296(6) Uani 1 1 d .
C11 C 0.1828(2) 0.8889(2) 0.3578(2) 0.0298(6) Uani 1 1 d .
C12 C 0.5151(2) 0.8022(2) -0.1747(2) 0.0312(6) Uani 1 1 d .
H12A H 0.4466 0.8557 -0.1581 0.037 Uiso 1 1 calc R
C13 C -0.0730(2) 0.6434(2) 0.4245(2) 0.0295(6) Uani 1 1 d .
H13A H -0.0292 0.6879 0.4095 0.035 Uiso 1 1 calc R
C14 C 0.5293(2) 0.4054(2) 0.4316(2) 0.0331(6) Uani 1 1 d .
H14A H 0.5056 0.4187 0.4923 0.040 Uiso 1 1 calc R
C15 C 0.7181(2) 0.6436(3) -0.2267(2) 0.0315(6) Uani 1 1 d .
H15A H 0.7854 0.5901 -0.2451 0.038 Uiso 1 1 calc R
C16 C -0.0181(2) 0.6387(2) 0.1643(2) 0.0294(6) Uani 1 1 d .
H16A H -0.0834 0.6250 0.1717 0.035 Uiso 1 1 calc R
C17 C 0.0258(2) 0.6503(2) -0.01578(19) 0.0277(6) Uani 1 1 d .
C18 C 0.00058(19) 0.6437(2) 0.24761(19) 0.0245(5) Uani 1 1 d .
C19 C -0.0418(2) 0.9337(2) 0.22122(19) 0.0267(5) Uani 1 1 d .
H19A H -0.0142 0.8778 0.2798 0.032 Uiso 1 1 calc R
C20 C -0.0743(2) 0.6116(2) 0.34947(19) 0.0253(5) Uani 1 1 d .
C21 C 0.1392(2) 0.9748(2) -0.22902(19) 0.0277(6) Uani 1 1 d .
H21A H 0.1778 0.9683 -0.2918 0.033 Uiso 1 1 calc R
C22 C 0.5986(2) 0.3640(2) 0.2521(2) 0.0278(6) Uani 1 1 d .
H22A H 0.6222 0.3498 0.1918 0.033 Uiso 1 1 calc R
C23 C 0.2165(2) 0.8873(2) 0.2514(2) 0.0266(5) Uani 1 1 d .
C24 C 0.0549(2) 0.6528(2) 0.07042(19) 0.0234(5) Uani 1 1 d .
C25 C 0.1772(2) 0.8938(2) -0.14135(19) 0.0261(5) Uani 1 1 d .
H25A H 0.2420 0.8307 -0.1450 0.031 Uiso 1 1 calc R
C26 C 0.64695(19) 0.6082(2) -0.13507(19) 0.0231(5) Uani 1 1 d .
H26A H 0.6677 0.5318 -0.0911 0.028 Uiso 1 1 calc R
C27 C 0.4734(2) 0.4815(2) 0.35154(19) 0.0263(5) Uani 1 1 d .
H27A H 0.4121 0.5460 0.3585 0.032 Uiso 1 1 calc R
C28 C 0.50777(18) 0.4628(2) 0.26039(18) 0.0203(5) Uani 1 1 d .
C29 C 0.51007(19) 0.5716(2) 0.07545(18) 0.0211(5) Uani 1 1 d .
H29A H 0.5866 0.5285 0.0663 0.025 Uiso 1 1 calc R
C30 C 0.54375(19) 0.6882(2) -0.10924(18) 0.0210(5) Uani 1 1 d .
C31 C 0.46482(18) 0.6550(2) -0.01027(18) 0.0193(5) Uani 1 1 d .
C32 C -0.02986(18) 1.00519(19) 0.05052(17) 0.0177(5) Uani 1 1 d .
C33 C 0.44750(18) 0.5483(2) 0.17472(18) 0.0196(5) Uani 1 1 d .
C34 C 0.3217(2) 1.0735(2) -0.0151(2) 0.0347(6) Uani 1 1 d .
C35 C 0.4226(4) 1.2070(3) -0.0812(3) 0.0683(12) Uani 1 1 d .
H35A H 0.4649 1.2388 -0.0713 0.082 Uiso 1 1 calc R
C36 C 0.3992(4) 1.2446(3) -0.1757(3) 0.0726(13) Uani 1 1 d .
H36A H 0.4250 1.3020 -0.2295 0.087 Uiso 1 1 calc R
C37 C 0.3372(3) 1.1970(3) -0.1909(3) 0.0599(10) Uani 1 1 d .
H37A H 0.3200 1.2233 -0.2547 0.072 Uiso 1 1 calc R
C38 C 0.3840(3) 1.1225(3) -0.0005(3) 0.0507(9) Uani 1 1 d .
H38A H 0.3995 1.0983 0.0636 0.061 Uiso 1 1 calc R
C39 C -0.1091(3) 0.6713(3) -0.1023(2) 0.0456(8) Uani 1 1 d .
H39A H -0.1833 0.6851 -0.1039 0.055 Uiso 1 1 calc R
C40 C 0.0863(3) 0.6316(3) -0.1798(2) 0.0477(8) Uani 1 1 d .
H40A H 0.1441 0.6181 -0.2336 0.057 Uiso 1 1 calc R
C41 C -0.0237(3) 0.6516(3) -0.1827(2) 0.0464(8) Uani 1 1 d .
H41A H -0.0401 0.6518 -0.2382 0.056 Uiso 1 1 calc R
C42 C 0.5880(3) 0.8367(3) -0.2647(2) 0.0405(7) Uani 1 1 d .
H42A H 0.5688 0.9134 -0.3081 0.049 Uiso 1 1 calc R
C43 C 0.1605(2) 0.9644(3) 0.4828(3) 0.0453(8) Uani 1 1 d .
H43A H 0.1715 1.0158 0.4996 0.054 Uiso 1 1 calc R
C44 C 0.1079(2) 0.8882(3) 0.5559(2) 0.0448(8) Uani 1 1 d .
H44A H 0.0816 0.8892 0.6216 0.054 Uiso 1 1 calc R
C45 C 0.3007(3) 1.1102(3) -0.1111(2) 0.0433(7) Uani 1 1 d .
H45A H 0.2616 1.0761 -0.1223 0.052 Uiso 1 1 calc R
C46 C 0.6896(2) 0.7571(3) -0.2903(2) 0.0395(7) Uani 1 1 d .
H46A H 0.7386 0.7807 -0.3507 0.047 Uiso 1 1 calc R
C47 C 0.1105(2) 0.6316(3) -0.0978(2) 0.0378(7) Uani 1 1 d .
H47A H 0.1847 0.6188 -0.0971 0.045 Uiso 1 1 calc R
C48 C -0.2040(2) 0.5121(3) 0.4713(2) 0.0385(7) Uani 1 1 d .
H48A H -0.2487 0.4683 0.4867 0.046 Uiso 1 1 calc R
C49 C -0.2007(2) 0.5435(3) 0.5450(2) 0.0390(7) Uani 1 1 d .
H49A H -0.2421 0.5202 0.6103 0.047 Uiso 1 1 calc R
C50 C 0.2526(2) 0.9739(3) 0.1694(2) 0.0361(7) Uani 1 1 d .
H50A H 0.2586 1.0310 0.1822 0.043 Uiso 1 1 calc R
C52 C 0.6261(3) 0.9048(3) -0.5446(3) 0.0531(9) Uani 1 1 d .
C51 C 0.5700(3) 0.8227(4) -0.5178(4) 0.0752(12) Uani 1 1 d D
H51C H 0.5067 0.8601 -0.5550 0.113 Uiso 1 1 d RD
H51B H 0.6235 0.7694 -0.5447 0.113 Uiso 1 1 d RD
H51A H 0.5470 0.8044 -0.4537 0.113 Uiso 1 1 d RD

loop_
_atom_site_aniso_label
_atom_site_aniso_U_11
_atom_site_aniso_U_22
_atom_site_aniso_U_33
_atom_site_aniso_U_23
_atom_site_aniso_U_13
_atom_site_aniso_U_12
Dy1 0.01653(6) 0.01721(7) 0.01647(7) -0.00634(5) -0.00390(4) -0.00173(4)
O1 0.0259(9) 0.0275(10) 0.0201(9) -0.0091(8) -0.0031(7) -0.0096(7)
O2 0.0195(8) 0.0234(9) 0.0201(9) -0.0068(7) -0.0035(7) -0.0002(7)
O3 0.0401(10) 0.0294(10) 0.0247(9) -0.0088(8) -0.0059(8) -0.0167(8)
O4 0.0186(8) 0.0284(10) 0.0202(9) -0.0074(8) -0.0039(7) -0.0020(7)
O5 0.0231(8) 0.0314(10) 0.0227(9) -0.0133(8) 0.0001(7) -0.0099(7)
O6 0.0352(9) 0.0240(10) 0.0231(9) -0.0074(8) -0.0102(8) -0.0082(8)
N1 0.0216(10) 0.0193(11) 0.0203(10) -0.0096(9) -0.0037(8) -0.0021(8)
N2 0.0205(10) 0.0214(11) 0.0162(10) -0.0062(9) -0.0033(8) -0.0021(8)
N3 0.078(2) 0.095(3) 0.064(2) -0.028(2) 0.0091(18) -0.056(2)
C1 0.0389(15) 0.0405(18) 0.0444(18) -0.0234(15) -0.0166(14) -0.0028(13)
C2 0.0399(15) 0.0396(17) 0.0310(15) -0.0133(13) -0.0167(13) -0.0075(13)
C3 0.0362(15) 0.0528(19) 0.0296(15) -0.0184(14) -0.0025(13) -0.0193(14)
C4 0.0340(15) 0.0459(18) 0.0229(14) -0.0148(13) -0.0005(12) -0.0074(13)
C6 0.0324(14) 0.0335(16) 0.0326(16) -0.0045(13) -0.0189(13) -0.0021(12)
C7 0.0340(14) 0.0276(16) 0.0329(16) -0.0122(13) -0.0167(13) 0.0133(12)
C8 0.0324(14) 0.0365(16) 0.0266(14) -0.0102(13) -0.0012(12) -0.0139(12)
C9 0.0388(16) 0.051(2) 0.0294(16) -0.0143(15) -0.0137(13) -0.0013(14)
C10 0.0307(13) 0.0272(14) 0.0320(15) -0.0091(12) -0.0082(12) -0.0104(11)
C11 0.0279(13) 0.0304(15) 0.0337(15) -0.0166(13) -0.0159(12) 0.0011(11)
C12 0.0306(13) 0.0278(15) 0.0272(14) -0.0068(12) -0.0050(12) -0.0064(11)
C13 0.0274(13) 0.0321(15) 0.0249(14) -0.0100(12) -0.0014(11) -0.0092(11)
C14 0.0409(15) 0.0363(16) 0.0224(14) -0.0104(12) -0.0093(12) -0.0107(13)
C15 0.0238(13) 0.0439(17) 0.0274(14) -0.0185(13) 0.0007(11) -0.0100(12)
C16 0.0255(13) 0.0430(17) 0.0241(14) -0.0121(12) -0.0013(11) -0.0174(12)
C17 0.0349(14) 0.0302(15) 0.0213(13) -0.0081(11) -0.0039(11) -0.0159(12)
C18 0.0212(12) 0.0240(13) 0.0227(13) -0.0079(11) -0.0029(10) -0.0043(10)
C19 0.0286(13) 0.0280(14) 0.0156(12) -0.0068(11) -0.0038(11) -0.0039(11)
C20 0.0207(12) 0.0274(14) 0.0211(13) -0.0069(11) -0.0026(10) -0.0048(10)
C21 0.0260(12) 0.0308(15) 0.0183(12) -0.0124(11) 0.0001(11) -0.0020(11)
C22 0.0231(12) 0.0290(15) 0.0264(14) -0.0116(12) -0.0080(11) 0.0000(10)
C23 0.0267(12) 0.0265(14) 0.0285(14) -0.0132(12) -0.0125(11) -0.0013(10)
C24 0.0241(12) 0.0230(13) 0.0221(13) -0.0074(11) -0.0067(10) -0.0058(10)
C25 0.0241(12) 0.0250(14) 0.0227(13) -0.0120(11) -0.0056(11) 0.0022(10)
C26 0.0217(11) 0.0265(14) 0.0243(13) -0.0124(11) -0.0039(10) -0.0075(10)
C27 0.0278(13) 0.0235(14) 0.0236(13) -0.0086(11) -0.0044(11) -0.0050(10)
C28 0.0166(11) 0.0198(12) 0.0231(12) -0.0075(10) -0.0028(10) -0.0056(9)
C29 0.0157(10) 0.0201(13) 0.0227(12) -0.0081(10) -0.0034(10) -0.0016(9)
C30 0.0209(11) 0.0261(13) 0.0197(12) -0.0096(11) -0.0047(10) -0.0087(10)
C31 0.0184(11) 0.0195(12) 0.0209(12) -0.0103(10) -0.0028(10) -0.0045(9)
C32 0.0163(10) 0.0169(12) 0.0174(12) -0.0057(10) -0.0029(9) -0.0039(9)
C33 0.0187(11) 0.0168(12) 0.0227(12) -0.0076(10) -0.0057(10) -0.0037(9)
C34 0.0402(15) 0.0271(15) 0.0382(17) -0.0110(13) -0.0055(13) -0.0144(12)
C35 0.091(3) 0.062(3) 0.075(3) -0.024(2) -0.002(2) -0.055(2)
C36 0.097(3) 0.051(2) 0.068(3) -0.011(2) 0.012(2) -0.054(2)
C37 0.077(2) 0.050(2) 0.0402(19) -0.0024(17) -0.0030(18) -0.0307(19)
C38 0.065(2) 0.048(2) 0.053(2) -0.0170(17) -0.0087(17) -0.0333(17)
C39 0.0449(17) 0.068(2) 0.0391(18) -0.0211(17) -0.0119(15) -0.0265(16)
C40 0.0568(19) 0.074(2) 0.0269(16) -0.0260(17) 0.0060(15) -0.0367(18)
C41 0.063(2) 0.068(2) 0.0260(15) -0.0166(16) -0.0081(15) -0.0380(18)
C42 0.0475(17) 0.0333(17) 0.0271(15) -0.0007(13) -0.0028(14) -0.0157(14)
C43 0.0395(16) 0.051(2) 0.054(2) -0.0366(18) -0.0259(16) 0.0099(14)
C44 0.0348(15) 0.060(2) 0.0347(17) -0.0280(17) -0.0187(14) 0.0098(15)
C45 0.0494(18) 0.0414(18) 0.0399(18) -0.0098(15) -0.0044(15) -0.0238(15)
C46 0.0368(15) 0.0513(19) 0.0252(15) -0.0120(14) 0.0069(13) -0.0215(14)
C47 0.0383(15) 0.057(2) 0.0254(15) -0.0184(14) 0.0011(13) -0.0236(14)
C48 0.0321(14) 0.0431(18) 0.0335(16) -0.0085(14) 0.0030(13) -0.0190(13)
C49 0.0300(14) 0.0467(18) 0.0225(14) -0.0065(13) 0.0050(12) -0.0112(13)
C50 0.0523(17) 0.0336(16) 0.0346(16) -0.0149(13) -0.0097(14) -0.0206(14)
C52 0.0506(19) 0.058(2) 0.050(2) -0.0194(18) -0.0017(17) -0.0226(18)
C51 0.075(3) 0.062(3) 0.098(3) -0.027(3) -0.018(2) -0.031(2)

loop_
_atom_type_symbol
_atom_type_description
_atom_type_scat_dispersion_real
_atom_type_scat_dispersion_imag
_atom_type_scat_source
C C 0.0033 0.0016 'International Tables Vol C Tables 4.2.6.8 and 6.1.1.4'
H H 0.0000 0.0000 'International Tables Vol C Tables 4.2.6.8 and 6.1.1.4'
Dy Dy -0.1892 4.4098 'International Tables Vol C Tables 4.2.6.8 and 6.1.1.4'
N N 0.0061 0.0033 'International Tables Vol C Tables 4.2.6.8 and 6.1.1.4'
O O 0.0106 0.0060 'International Tables Vol C Tables 4.2.6.8 and 6.1.1.4'

loop_
_geom_angle_atom_site_label_1
_geom_angle_atom_site_label_2
_geom_angle_atom_site_label_3
_geom_angle
_geom_angle_site_symmetry_1
_geom_angle_site_symmetry_3
O2 Dy1 O3 107.60(6) . .
O2 Dy1 O6 77.26(6) . .
O3 Dy1 O6 72.16(6) . .
O2 Dy1 O5 99.15(6) . .
O3 Dy1 O5 134.07(6) . .
O6 Dy1 O5 151.75(6) . .
O2 Dy1 O1 85.27(6) . .
O3 Dy1 O1 144.57(6) . .
O6 Dy1 O1 79.13(6) . .
O5 Dy1 O1 72.64(6) . .
O2 Dy1 O4 73.92(6) . .
O3 Dy1 O4 75.30(6) . .
O6 Dy1 O4 126.76(6) . .
O5 Dy1 O4 77.28(6) . .
O1 Dy1 O4 139.91(6) . .
O2 Dy1 N1 152.25(6) . .
O3 Dy1 N1 69.53(6) . .
O6 Dy1 N1 124.77(6) . .
O5 Dy1 N1 69.49(6) . .
O1 Dy1 N1 113.44(6) . .
O4 Dy1 N1 78.81(6) . .
O2 Dy1 N2 146.31(6) . .
O3 Dy1 N2 80.06(6) . .
O6 Dy1 N2 74.09(6) . .
O5 Dy1 N2 97.75(6) . .
O1 Dy1 N2 72.33(6) . .
O4 Dy1 N2 138.57(6) . .
N1 Dy1 N2 61.43(6) . .
C18 O1 Dy1 134.37(16) . .
C33 O2 Dy1 135.87(15) . .
C10 O3 Dy1 137.77(16) . .
C31 O4 Dy1 133.25(15) . .
C24 O5 Dy1 132.12(14) . .
C23 O6 Dy1 137.63(16) . .
C32 N1 C25 115.9(2) 2_575 .
C32 N1 Dy1 122.65(15) 2_575 .
C25 N1 Dy1 121.34(16) . .
C32 N2 C19 116.2(2) . .
C32 N2 Dy1 122.44(14) . .
C19 N2 Dy1 121.23(17) . .
C11 C1 C43 120.1(3) . .
C11 C1 H1A 119.9 . .
C43 C1 H1A 119.9 . .
C9 C2 C11 120.7(3) . .
C9 C2 H2A 119.6 . .
C11 C2 H2A 119.6 . .
C39 C3 C17 120.9(3) . .
C39 C3 H3A 119.6 . .
C17 C3 H3A 119.6 . .
C13 C4 C49 120.3(3) . .
C13 C4 H4A 119.9 . .
C49 C4 H4A 119.9 . .
C7 C6 C14 119.6(3) . .
C7 C6 H6A 120.2 . .
C14 C6 H6A 120.2 . .
C22 C7 C6 120.6(2) . .
C22 C7 H7A 119.7 . .
C6 C7 H7A 119.7 . .
C48 C8 C20 120.3(3) . .
C48 C8 H8A 119.8 . .
C20 C8 H8A 119.8 . .
C44 C9 C2 119.9(3) . .
C44 C9 H9A 120.0 . .
C2 C9 H9A 120.0 . .
O3 C10 C50 124.3(2) . .
O3 C10 C34 115.2(2) . .
C50 C10 C34 120.5(2) . .
C1 C11 C2 118.7(3) . .
C1 C11 C23 123.8(3) . .
C2 C11 C23 117.6(2) . .
C42 C12 C30 120.2(2) . .
C42 C12 H12A 119.9 . .
C30 C12 H12A 119.9 . .
C4 C13 C20 121.2(2) . .
C4 C13 H13A 119.4 . .
C20 C13 H13A 119.4 . .
C27 C14 C6 120.2(2) . .
C27 C14 H14A 119.9 . .
C6 C14 H14A 119.9 . .
C46 C15 C26 120.4(2) . .
C46 C15 H15A 119.8 . .
C26 C15 H15A 119.8 . .
C18 C16 C24 124.2(2) . .
C18 C16 H16A 117.9 . .
C24 C16 H16A 117.9 . .
C47 C17 C3 118.0(3) . .
C47 C17 C24 119.4(2) . .
C3 C17 C24 122.6(2) . .
O1 C18 C16 124.1(2) . .
O1 C18 C20 115.7(2) . .
C16 C18 C20 120.3(2) . .
N2 C19 C21 121.4(2) . 2_575
N2 C19 H19A 119.3 . .
C21 C19 H19A 119.3 2_575 .
C13 C20 C8 118.2(2) . .
C13 C20 C18 119.2(2) . .
C8 C20 C18 122.5(2) . .
C25 C21 C19 117.9(2) . 2_575
C25 C21 H21A 121.1 . .
C19 C21 H21A 121.1 2_575 .
C7 C22 C28 120.1(2) . .
C7 C22 H22A 120.0 . .
C28 C22 H22A 120.0 . .
O6 C23 C50 123.8(2) . .
O6 C23 C11 115.4(2) . .
C50 C23 C11 120.8(2) . .
O5 C24 C16 123.3(2) . .
O5 C24 C17 116.3(2) . .
C16 C24 C17 120.4(2) . .
N1 C25 C21 121.9(2) . .
N1 C25 H25A 119.1 . .
C21 C25 H25A 119.1 . .
C15 C26 C30 119.6(2) . .
C15 C26 H26A 120.2 . .
C30 C26 H26A 120.2 . .
C14 C27 C28 120.6(2) . .
C14 C27 H27A 119.7 . .
C28 C27 H27A 119.7 . .
C27 C28 C22 118.9(2) . .
C27 C28 C33 119.2(2) . .
C22 C28 C33 121.9(2) . .
C31 C29 C33 124.1(2) . .
C31 C29 H29A 118.0 . .
C33 C29 H29A 118.0 . .
C12 C30 C26 119.5(2) . .
C12 C30 C31 118.7(2) . .
C26 C30 C31 121.8(2) . .
O4 C31 C29 124.7(2) . .
O4 C31 C30 116.2(2) . .
C29 C31 C30 119.0(2) . .
N2 C32 N1 126.8(2) . 2_575
N2 C32 C32 117.2(2) . 2_575
N1 C32 C32 116.0(3) 2_575 2_575
O2 C33 C29 124.6(2) . .
O2 C33 C28 116.6(2) . .
C29 C33 C28 118.7(2) . .
C45 C34 C38 118.9(3) . .
C45 C34 C10 119.0(2) . .
C38 C34 C10 122.1(3) . .
C36 C35 C38 120.7(3) . .
C36 C35 H35A 119.6 . .
C38 C35 H35A 119.6 . .
C35 C36 C37 119.8(3) . .
C35 C36 H36A 120.1 . .
C37 C36 H36A 120.1 . .
C36 C37 C45 119.8(4) . .
C36 C37 H37A 120.1 . .
C45 C37 H37A 120.1 . .
C35 C38 C34 119.9(3) . .
C35 C38 H38A 120.0 . .
C34 C38 H38A 120.0 . .
C3 C39 C41 120.4(3) . .
C3 C39 H39A 119.8 . .
C41 C39 H39A 119.8 . .
C47 C40 C41 120.3(3) . .
C47 C40 H40A 119.8 . .
C41 C40 H40A 119.8 . .
C39 C41 C40 119.4(3) . .
C39 C41 H41A 120.3 . .
C40 C41 H41A 120.3 . .
C12 C42 C46 120.2(3) . .
C12 C42 H42A 119.9 . .
C46 C42 H42A 119.9 . .
C44 C43 C1 120.8(3) . .
C44 C43 H43A 119.6 . .
C1 C43 H43A 119.6 . .
C43 C44 C9 119.7(3) . .
C43 C44 H44A 120.1 . .
C9 C44 H44A 120.1 . .
C34 C45 C37 120.7(3) . .
C34 C45 H45A 119.6 . .
C37 C45 H45A 119.6 . .
C15 C46 C42 120.1(2) . .
C15 C46 H46A 119.9 . .
C42 C46 H46A 119.9 . .
C40 C47 C17 121.0(3) . .
C40 C47 H47A 119.5 . .
C17 C47 H47A 119.5 . .
C49 C48 C8 120.7(3) . .
C49 C48 H48A 119.7 . .
C8 C48 H48A 119.7 . .
C48 C49 C4 119.4(2) . .
C48 C49 H49A 120.3 . .
C4 C49 H49A 120.3 . .
C23 C50 C10 123.4(2) . .
C23 C50 H50A 118.3 . .
C10 C50 H50A 118.3 . .
N3 C52 C51 178.9(4) . .
C52 C51 H51C 109.4 . .
C52 C51 H51B 103.1 . .
H51C C51 H51B 106.6 . .
C52 C51 H51A 104.3 . .
H51C C51 H51A 112.0 . .
H51B C51 H51A 120.8 . .

loop_
_geom_bond_atom_site_label_1
_geom_bond_atom_site_label_2
_geom_bond_distance
_geom_bond_site_symmetry_2
Dy1 O2 2.2808(17) .
Dy1 O3 2.2943(16) .
Dy1 O6 2.3022(17) .
Dy1 O5 2.3046(16) .
Dy1 O1 2.3108(15) .
Dy1 O4 2.3253(15) .
Dy1 N1 2.620(2) .
Dy1 N2 2.6289(19) .
O1 C18 1.276(3) .
O2 C33 1.272(3) .
O3 C10 1.267(3) .
O4 C31 1.270(3) .
O5 C24 1.274(3) .
O6 C23 1.270(3) .
N1 C32 1.339(3) 2_575
N1 C25 1.340(3) .
N2 C32 1.320(3) .
N2 C19 1.347(3) .
N3 C52 1.117(4) .
C1 C11 1.388(4) .
C1 C43 1.393(4) .
C1 H1A 0.9300 .
C2 C9 1.388(4) .
C2 C11 1.390(4) .
C2 H2A 0.9300 .
C3 C39 1.376(4) .
C3 C17 1.396(4) .
C3 H3A 0.9300 .
C4 C13 1.380(4) .
C4 C49 1.383(4) .
C4 H4A 0.9300 .
C6 C7 1.383(4) .
C6 C14 1.383(4) .
C6 H6A 0.9300 .
C7 C22 1.375(4) .
C7 H7A 0.9300 .
C8 C48 1.388(4) .
C8 C20 1.397(3) .
C8 H8A 0.9300 .
C9 C44 1.383(4) .
C9 H9A 0.9300 .
C10 C50 1.396(4) .
C10 C34 1.497(4) .
C11 C23 1.510(4) .
C12 C42 1.384(4) .
C12 C30 1.386(4) .
C12 H12A 0.9300 .
C13 C20 1.388(4) .
C13 H13A 0.9300 .
C14 C27 1.376(4) .
C14 H14A 0.9300 .
C15 C46 1.374(4) .
C15 C26 1.389(3) .
C15 H15A 0.9300 .
C16 C18 1.391(4) .
C16 C24 1.394(3) .
C16 H16A 0.9300 .
C17 C47 1.392(4) .
C17 C24 1.490(4) .
C18 C20 1.501(3) .
C19 C21 1.378(3) 2_575
C19 H19A 0.9300 .
C21 C25 1.368(4) .
C21 C19 1.378(3) 2_575
C21 H21A 0.9300 .
C22 C28 1.399(3) .
C22 H22A 0.9300 .
C23 C50 1.391(4) .
C25 H25A 0.9300 .
C26 C30 1.402(3) .
C26 H26A 0.9300 .
C27 C28 1.390(3) .
C27 H27A 0.9300 .
C28 C33 1.484(3) .
C29 C31 1.390(3) .
C29 C33 1.402(3) .
C29 H29A 0.9300 .
C30 C31 1.501(3) .
C32 N1 1.339(3) 2_575
C32 C32 1.490(4) 2_575
C34 C45 1.379(4) .
C34 C38 1.394(4) .
C35 C36 1.370(6) .
C35 C38 1.380(5) .
C35 H35A 0.9300 .
C36 C37 1.379(5) .
C36 H36A 0.9300 .
C37 C45 1.383(4) .
C37 H37A 0.9300 .
C38 H38A 0.9300 .
C39 C41 1.382(4) .
C39 H39A 0.9300 .
C40 C47 1.375(4) .
C40 C41 1.383(4) .
C40 H40A 0.9300 .
C41 H41A 0.9300 .
C42 C46 1.386(4) .
C42 H42A 0.9300 .
C43 C44 1.366(5) .
C43 H43A 0.9300 .
C44 H44A 0.9300 .
C45 H45A 0.9300 .
C46 H46A 0.9300 .
C47 H47A 0.9300 .
C48 C49 1.377(4) .
C48 H48A 0.9300 .
C49 H49A 0.9300 .
C50 H50A 0.9300 .
C52 C51 1.456(5) .
C51 H51C 0.9873 .
C51 H51B 0.9092 .
C51 H51A 0.8526 .
